data_7208835
loop_
_publ_author_name
'Huo, Peng'
'Wang, Jin-Po'
'Shao, Ming-Yan'
'Sun, Yong-Gang'
'Ji, Shu-Fang'
'Zhu, Qin-Yu'
'Dai, Jie'

_publ_section_title
;
 A redox active proton transfer and hydrogen-bonding system of
 tetrathiafulvalene-dicarboxylic acid and pyridine bases.
;
_journal_issue 47
_journal_name_full 'Physical chemistry chemical physics : PCCP'
_journal_page_first 16229
_journal_page_last 16235
_journal_paper_doi 10.1039/c2cp42836a
_journal_volume 14
_journal_year 2012
_chemical_formula_sum 'C15 H13 N O4 S6'
_chemical_formula_weight 463.62
_chemical_name_systematic
;
?
;
_space_group_IT_number 14
_symmetry_cell_setting monoclinic
_symmetry_space_group_name_Hall '-P 2yn'
_symmetry_space_group_name_H-M 'P 1 21/n 1'
_atom_sites_solution_hydrogens geom
_atom_sites_solution_primary direct
_atom_sites_solution_secondary difmap
_audit_creation_method SHELXL-97
_cell_angle_alpha 90.00
_cell_angle_beta 96.953(2)
_cell_angle_gamma 90.00
_cell_formula_units_Z 4
_cell_length_a 8.6319(8)
_cell_length_b 10.0114(9)
_cell_length_c 22.265(2)
_cell_measurement_reflns_used 8326
_cell_measurement_temperature 223(2)
_cell_measurement_theta_max 27.5
_cell_measurement_theta_min 3.1
_cell_volume 1909.9(3)
_computing_structure_refinement 'SHELXL-97 (Sheldrick, 1997)'
_computing_structure_solution 'SHELXS-97 (Sheldrick, 1990)'
_diffrn_ambient_temperature 223(2)
_diffrn_detector_area_resol_mean 14.63
_diffrn_measured_fraction_theta_full 0.992
_diffrn_measured_fraction_theta_max 0.992
_diffrn_measurement_device_type 'Rigaku Mercury'
_diffrn_measurement_method \w
_diffrn_radiation_monochromator graphite
_diffrn_radiation_source 'fine-focus sealed tube'
_diffrn_radiation_type MoK\a
_diffrn_radiation_wavelength 0.71075
_diffrn_reflns_av_R_equivalents 0.0252
_diffrn_reflns_av_sigmaI/netI 0.0412
_diffrn_reflns_limit_h_max 8
_diffrn_reflns_limit_h_min -11
_diffrn_reflns_limit_k_max 12
_diffrn_reflns_limit_k_min -9
_diffrn_reflns_limit_l_max 28
_diffrn_reflns_limit_l_min -23
_diffrn_reflns_number 13330
_diffrn_reflns_theta_full 27.50
_diffrn_reflns_theta_max 27.50
_diffrn_reflns_theta_min 3.13
_exptl_absorpt_coefficient_mu 0.738
_exptl_absorpt_correction_T_max 0.790
_exptl_absorpt_correction_T_min 0.725
_exptl_absorpt_correction_type multi-scan
_exptl_absorpt_process_details 'Jacobson, R. (1998) Private communication'
_exptl_crystal_colour 'dark red'
_exptl_crystal_density_diffrn 1.612
_exptl_crystal_density_method 'not measured'
_exptl_crystal_description Block
_exptl_crystal_F_000 952
_exptl_crystal_size_max 0.45
_exptl_crystal_size_mid 0.38
_exptl_crystal_size_min 0.32
_refine_diff_density_max 0.427
_refine_diff_density_min -0.493
_refine_diff_density_rms 0.115
_refine_ls_extinction_coef 0.0117(12)
_refine_ls_extinction_expression Fc^*^=kFc[1+0.001xFc^2^\l^3^/sin(2\q)]^-1/4^
_refine_ls_extinction_method SHELXL
_refine_ls_goodness_of_fit_ref 1.045
_refine_ls_hydrogen_treatment mixed
_refine_ls_matrix_type full
_refine_ls_number_parameters 247
_refine_ls_number_reflns 4341
_refine_ls_number_restraints 2
_refine_ls_restrained_S_all 1.044
_refine_ls_R_factor_all 0.0495
_refine_ls_R_factor_gt 0.0421
_refine_ls_shift/su_max 0.001
_refine_ls_shift/su_mean 0.000
_refine_ls_structure_factor_coef Fsqd
_refine_ls_weighting_details 'calc w=1/[\s^2^(Fo^2^)+(0.0583P)^2^+0.5108P] where P=(Fo^2^+2Fc^2^)/3'
_refine_ls_weighting_scheme calc
_refine_ls_wR_factor_gt 0.0973
_refine_ls_wR_factor_ref 0.1026
_reflns_number_gt 3839
_reflns_number_total 4341
_reflns_threshold_expression >2sigma(I)
_cod_data_source_file c2cp42836a.txt
_cod_data_source_block Hpy_HL
_cod_original_cell_volume 1910.0(3)
_cod_original_sg_symbol_Hall '-P 2yn '
_cod_original_sg_symbol_H-M 'P 21/n '
_cod_database_code 7208835

loop_
_symmetry_equiv_pos_as_xyz
'x, y, z'
'-x+1/2, y+1/2, -z+1/2'
'-x, -y, -z'
'x-1/2, -y-1/2, z-1/2'

loop_
_atom_site_label
_atom_site_type_symbol
_atom_site_fract_x
_atom_site_fract_y
_atom_site_fract_z
_atom_site_U_iso_or_equiv
_atom_site_adp_type
_atom_site_occupancy
_atom_site_symmetry_multiplicity
_atom_site_calc_flag
_atom_site_refinement_flags
S1 S 0.17538(6) 0.10773(5) 0.51623(2) 0.03294(14) Uani 1 1 d .
S2 S 0.10948(6) -0.04721(5) 0.62350(2) 0.03452(15) Uani 1 1 d .
S3 S -0.00712(6) 0.36221(5) 0.56317(2) 0.03485(15) Uani 1 1 d .
S4 S -0.08317(7) 0.20488(5) 0.66822(2) 0.03649(15) Uani 1 1 d .
S5 S -0.11200(7) 0.62162(5) 0.61078(3) 0.03946(15) Uani 1 1 d .
S6 S -0.21918(7) 0.44403(6) 0.72605(3) 0.04219(16) Uani 1 1 d .
C1 C 0.2498(2) -0.05407(19) 0.52358(8) 0.0290(4) Uani 1 1 d .
C2 C 0.2205(2) -0.1257(2) 0.57277(8) 0.0289(4) Uani 1 1 d .
C3 C 0.0878(2) 0.1037(2) 0.58337(8) 0.0296(4) Uani 1 1 d .
C4 C 0.0102(2) 0.20918(19) 0.60220(8) 0.0299(4) Uani 1 1 d .
C5 C -0.0826(2) 0.4494(2) 0.62151(9) 0.0317(4) Uani 1 1 d .
C6 C -0.1193(2) 0.3776(2) 0.66920(9) 0.0307(4) Uani 1 1 d .
C7 C -0.3112(3) 0.6246(3) 0.57808(16) 0.0672(8) Uani 1 1 d .
H7A H -0.3231 0.5713 0.5414 0.101 Uiso 1 1 calc R
H7B H -0.3423 0.7159 0.5684 0.101 Uiso 1 1 calc R
H7C H -0.3764 0.5881 0.6066 0.101 Uiso 1 1 calc R
C8 C -0.1627(4) 0.3359(3) 0.78951(11) 0.0596(8) Uani 1 1 d .
H8A H -0.2105 0.2489 0.7819 0.089 Uiso 1 1 calc R
H8B H -0.1971 0.3742 0.8257 0.089 Uiso 1 1 calc R
H8C H -0.0500 0.3264 0.7952 0.089 Uiso 1 1 calc R
C9 C 0.3379(2) -0.0921(2) 0.47166(9) 0.0336(4) Uani 1 1 d .
C10 C 0.2712(2) -0.2621(2) 0.59380(9) 0.0336(4) Uani 1 1 d .
C11 C 0.4701(3) 0.1649(2) 0.66861(11) 0.0452(5) Uani 1 1 d .
H11 H 0.5229 0.0845 0.6634 0.054 Uiso 1 1 calc R
C12 C 0.4010(3) 0.1860(3) 0.71982(11) 0.0490(6) Uani 1 1 d .
H12 H 0.4063 0.1204 0.7502 0.059 Uiso 1 1 calc R
C13 C 0.3237(3) 0.3037(3) 0.72651(10) 0.0450(6) Uani 1 1 d .
H13 H 0.2750 0.3189 0.7614 0.054 Uiso 1 1 calc R
C14 C 0.3176(3) 0.3990(2) 0.68213(11) 0.0445(5) Uani 1 1 d .
H14 H 0.2654 0.4803 0.6864 0.053 Uiso 1 1 calc R
C15 C 0.3887(3) 0.3743(2) 0.63147(10) 0.0395(5) Uani 1 1 d .
H15 H 0.3856 0.4386 0.6006 0.047 Uiso 1 1 calc R
O1 O 0.35849(19) -0.00455(16) 0.43476(7) 0.0432(4) Uani 1 1 d .
O2 O 0.38500(19) -0.21349(16) 0.46922(7) 0.0430(4) Uani 1 1 d .
O3 O 0.2537(2) -0.29431(16) 0.64539(7) 0.0481(4) Uani 1 1 d .
O4 O 0.33085(19) -0.34254(16) 0.55719(7) 0.0419(4) Uani 1 1 d D
N1 N 0.4621(2) 0.2590(2) 0.62626(8) 0.0366(4) Uani 1 1 d D
H1 H 0.508(3) 0.247(3) 0.5937(10) 0.061(8) Uiso 1 1 d D
H4 H 0.353(4) -0.300(3) 0.5263(11) 0.074(10) Uiso 1 1 d D

loop_
_atom_site_aniso_label
_atom_site_aniso_U_11
_atom_site_aniso_U_22
_atom_site_aniso_U_33
_atom_site_aniso_U_23
_atom_site_aniso_U_13
_atom_site_aniso_U_12
S1 0.0432(3) 0.0297(3) 0.0277(3) 0.00194(19) 0.0113(2) 0.0019(2)
S2 0.0491(3) 0.0295(3) 0.0273(3) 0.00259(19) 0.0138(2) 0.0050(2)
S3 0.0450(3) 0.0312(3) 0.0299(3) 0.0027(2) 0.0108(2) 0.0048(2)
S4 0.0502(3) 0.0287(3) 0.0336(3) 0.0007(2) 0.0174(2) 0.0020(2)
S5 0.0448(3) 0.0275(3) 0.0475(3) 0.0020(2) 0.0117(2) 0.0020(2)
S6 0.0502(3) 0.0404(3) 0.0387(3) -0.0068(2) 0.0170(2) 0.0040(2)
C1 0.0302(9) 0.0304(10) 0.0267(9) -0.0021(8) 0.0049(7) 0.0007(8)
C2 0.0282(9) 0.0326(10) 0.0260(9) -0.0017(8) 0.0038(7) 0.0024(8)
C3 0.0350(10) 0.0280(10) 0.0265(9) 0.0001(8) 0.0065(7) -0.0002(8)
C4 0.0357(10) 0.0283(10) 0.0265(9) 0.0008(8) 0.0063(7) 0.0003(8)
C5 0.0325(10) 0.0282(10) 0.0347(10) -0.0015(8) 0.0055(8) 0.0018(8)
C6 0.0336(10) 0.0290(10) 0.0300(10) -0.0027(8) 0.0061(7) 0.0006(8)
C7 0.0485(15) 0.0535(17) 0.097(2) 0.0263(16) -0.0025(15) 0.0041(13)
C8 0.101(2) 0.0418(14) 0.0414(13) 0.0009(11) 0.0317(14) -0.0021(14)
C9 0.0329(10) 0.0412(12) 0.0274(9) -0.0012(9) 0.0073(8) 0.0015(9)
C10 0.0340(10) 0.0345(11) 0.0324(10) 0.0020(9) 0.0043(8) 0.0051(8)
C11 0.0529(14) 0.0388(13) 0.0451(13) 0.0057(10) 0.0112(10) 0.0091(11)
C12 0.0576(14) 0.0536(15) 0.0371(12) 0.0168(11) 0.0107(10) 0.0035(12)
C13 0.0470(12) 0.0603(16) 0.0295(11) -0.0089(10) 0.0128(9) -0.0041(11)
C14 0.0456(13) 0.0400(13) 0.0491(13) -0.0059(10) 0.0108(10) 0.0066(10)
C15 0.0413(12) 0.0398(12) 0.0377(11) 0.0094(9) 0.0061(9) 0.0013(9)
O1 0.0550(9) 0.0420(9) 0.0358(8) 0.0021(7) 0.0190(7) 0.0005(7)
O2 0.0498(9) 0.0418(9) 0.0411(8) 0.0003(7) 0.0204(7) 0.0093(7)
O3 0.0690(11) 0.0427(9) 0.0341(8) 0.0088(7) 0.0118(7) 0.0142(8)
O4 0.0520(9) 0.0371(9) 0.0388(8) 0.0061(7) 0.0145(7) 0.0155(7)
N1 0.0379(9) 0.0446(11) 0.0286(9) -0.0011(8) 0.0100(7) 0.0009(8)

loop_
_atom_type_symbol
_atom_type_description
_atom_type_scat_dispersion_real
_atom_type_scat_dispersion_imag
_atom_type_scat_source
C C 0.0033 0.0016 'International Tables Vol C Tables 4.2.6.8 and 6.1.1.4'
H H 0.0000 0.0000 'International Tables Vol C Tables 4.2.6.8 and 6.1.1.4'
N N 0.0061 0.0033 'International Tables Vol C Tables 4.2.6.8 and 6.1.1.4'
O O 0.0106 0.0060 'International Tables Vol C Tables 4.2.6.8 and 6.1.1.4'
S S 0.1246 0.1234 'International Tables Vol C Tables 4.2.6.8 and 6.1.1.4'

loop_
_geom_angle_atom_site_label_1
_geom_angle_atom_site_label_2
_geom_angle_atom_site_label_3
_geom_angle
C1 S1 C3 95.19(9)
C3 S2 C2 95.21(9)
C5 S3 C4 94.84(9)
C6 S4 C4 94.94(9)
C5 S5 C7 100.83(12)
C6 S6 C8 103.26(11)
C2 C1 C9 130.22(19)
C2 C1 S1 117.63(15)
C9 C1 S1 112.15(14)
C1 C2 C10 131.33(18)
C1 C2 S2 116.92(15)
C10 C2 S2 111.72(14)
C4 C3 S2 122.99(15)
C4 C3 S1 121.96(15)
S2 C3 S1 115.05(11)
C3 C4 S3 123.11(15)
C3 C4 S4 122.46(15)
S3 C4 S4 114.43(11)
C6 C5 S3 117.44(16)
C6 C5 S5 125.86(16)
S3 C5 S5 116.63(11)
C5 C6 S6 123.38(16)
C5 C6 S4 117.05(15)
S6 C6 S4 119.15(11)
S5 C7 H7A 109.5
S5 C7 H7B 109.5
H7A C7 H7B 109.5
S5 C7 H7C 109.5
H7A C7 H7C 109.5
H7B C7 H7C 109.5
S6 C8 H8A 109.5
S6 C8 H8B 109.5
H8A C8 H8B 109.5
S6 C8 H8C 109.5
H8A C8 H8C 109.5
H8B C8 H8C 109.5
O1 C9 O2 125.03(19)
O1 C9 C1 117.40(19)
O2 C9 C1 117.56(18)
O3 C10 O4 122.1(2)
O3 C10 C2 118.23(18)
O4 C10 C2 119.68(18)
N1 C11 C12 119.5(2)
N1 C11 H11 120.2
C12 C11 H11 120.2
C11 C12 C13 119.4(2)
C11 C12 H12 120.3
C13 C12 H12 120.3
C14 C13 C12 119.8(2)
C14 C13 H13 120.1
C12 C13 H13 120.1
C13 C14 C15 119.1(2)
C13 C14 H14 120.5
C15 C14 H14 120.5
N1 C15 C14 119.6(2)
N1 C15 H15 120.2
C14 C15 H15 120.2
C10 O4 H4 110(2)
C15 N1 C11 122.56(19)
C15 N1 H1 117(2)
C11 N1 H1 120(2)

loop_
_geom_bond_atom_site_label_1
_geom_bond_atom_site_label_2
_geom_bond_distance
S1 C1 1.743(2)
S1 C3 1.7554(19)
S2 C3 1.753(2)
S2 C2 1.7532(19)
S3 C5 1.755(2)
S3 C4 1.759(2)
S4 C6 1.758(2)
S4 C4 1.7606(19)
S5 C5 1.755(2)
S5 C7 1.784(3)
S6 C6 1.747(2)
S6 C8 1.800(3)
C1 C2 1.358(3)
C1 C9 1.507(3)
C2 C10 1.492(3)
C3 C4 1.344(3)
C5 C6 1.351(3)
C7 H7A 0.9700
C7 H7B 0.9700
C7 H7C 0.9700
C8 H8A 0.9700
C8 H8B 0.9700
C8 H8C 0.9700
C9 O1 1.229(3)
C9 O2 1.285(3)
C10 O3 1.220(3)
C10 O4 1.297(3)
C11 N1 1.329(3)
C11 C12 1.366(3)
C11 H11 0.9400
C12 C13 1.371(4)
C12 H12 0.9400
C13 C14 1.370(4)
C13 H13 0.9400
C14 C15 1.370(3)
C14 H14 0.9400
C15 N1 1.328(3)
C15 H15 0.9400
O4 H4 0.852(18)
N1 H1 0.873(17)

loop_
_geom_torsion_atom_site_label_1
_geom_torsion_atom_site_label_2
_geom_torsion_atom_site_label_3
_geom_torsion_atom_site_label_4
_geom_torsion
C3 S1 C1 C2 0.26(17)
C3 S1 C1 C9 179.70(14)
C9 C1 C2 C10 3.4(4)
S1 C1 C2 C10 -177.23(17)
C9 C1 C2 S2 -178.96(16)
S1 C1 C2 S2 0.4(2)
C3 S2 C2 C1 -0.78(17)
C3 S2 C2 C10 177.27(14)
C2 S2 C3 C4 -178.98(18)
C2 S2 C3 S1 0.94(13)
C1 S1 C3 C4 179.13(18)
C1 S1 C3 S2 -0.79(13)
S2 C3 C4 S3 178.17(11)
S1 C3 C4 S3 -1.7(3)
S2 C3 C4 S4 -2.0(3)
S1 C3 C4 S4 178.05(11)
C5 S3 C4 C3 -168.90(18)
C5 S3 C4 S4 11.29(13)
C6 S4 C4 C3 169.42(18)
C6 S4 C4 S3 -10.76(13)
C4 S3 C5 C6 -7.64(18)
C4 S3 C5 S5 175.18(12)
C7 S5 C5 C6 -83.8(2)
C7 S5 C5 S3 93.13(16)
S3 C5 C6 S6 -171.17(11)
S5 C5 C6 S6 5.7(3)
S3 C5 C6 S4 1.3(2)
S5 C5 C6 S4 178.21(11)
C8 S6 C6 C5 -156.2(2)
C8 S6 C6 S4 31.43(16)
C4 S4 C6 C5 5.74(18)
C4 S4 C6 S6 178.57(12)
C2 C1 C9 O1 -174.4(2)
S1 C1 C9 O1 6.3(2)
C2 C1 C9 O2 6.0(3)
S1 C1 C9 O2 -173.40(15)
C1 C2 C10 O3 166.4(2)
S2 C2 C10 O3 -11.3(3)
C1 C2 C10 O4 -14.1(3)
S2 C2 C10 O4 168.23(16)
N1 C11 C12 C13 0.4(4)
C11 C12 C13 C14 -0.5(4)
C12 C13 C14 C15 0.4(4)
C13 C14 C15 N1 -0.1(3)
C14 C15 N1 C11 -0.1(3)
C12 C11 N1 C15 -0.1(4)
